data_7101471
loop_
_publ_author_name
M.Tremayne
S.Y.Chong

_publ_section_title
;
Combined optimization using Cultural and Differential Evolution:
Application to crystal structure solution from powder diffraction data.
;
_journal_issue 39
_journal_name_full 'Chemical Communications'
_journal_paper_doi 10.1039/b609138e
_journal_year 2006
_chemical_formula_moiety 'C8 H13 N O2'
_chemical_formula_sum 'C8 H13 N O2'
_chemical_formula_weight 155.19
_chemical_name_common 3-Methyl-3-propylpyrrolidine-2,5-dione
_chemical_name_systematic
;
3-Methyl-3-propylpyrrolidine-2,5-dione
;
_space_group_crystal_system monoclinic
_space_group_IT_number 14
_space_group_name_Hall '-P 2ybc'
_space_group_name_H-M_alt 'P 21/c'
_symmetry_space_group_name_Hall '-P 2ybc'
_symmetry_space_group_name_H-M 'P 1 21/c 1'
_cell_angle_alpha 90.0
_cell_angle_beta 100.958(4)
_cell_angle_gamma 90.0
_cell_formula_units_Z 4
_cell_length_a 12.301(2)
_cell_length_b 6.0698(4)
_cell_length_c 11.6656(4)
_cell_measurement_temperature 293
_cell_volume 855.1(2)
_computing_structure_refinement 'GSAS (Larson et al. 1994)'
_computing_structure_solution 'POSSUM (Tremayne, Seaton 2002)'
_diffrn_ambient_temperature 293
_diffrn_detector_type 'position sensitive detector'
_diffrn_measurement_device_type 'Bruker AXS D5000'
_diffrn_radiation_monochromator Ge
_diffrn_radiation_type 'Cu K\a~1~'
_diffrn_radiation_wavelength 1.54056
_diffrn_source 'sealed X-ray tube'
_diffrn_source_target Cu
_exptl_absorpt_coefficient_mu 0.706
_exptl_crystal_colour colourless
_exptl_crystal_density_diffrn 1.206
_exptl_crystal_F_000 336
_pd_block_diffractogram_id mprsprofile
_pd_instr_location ' ?'
_pd_meas_2theta_range_inc 0.02
_pd_meas_2theta_range_max 61
_pd_meas_2theta_range_min 4
_pd_meas_number_of_points 2865
_pd_meas_scan_method step
_pd_proc_2theta_range_inc 0.02
_pd_proc_2theta_range_max 61
_pd_proc_2theta_range_min 4
_pd_proc_ls_pref_orient_corr ' ?'
_pd_proc_ls_prof_R_factor 0.0508
_pd_proc_ls_prof_wR_factor 0.0633
_pd_proc_wavelength 1.54056
_pd_spec_mounting ' 'disc''
_pd_spec_mount_mode transmission
_refine_ls_goodness_of_fit_all 1.04
_refine_ls_hydrogen_treatment mixed
_refine_ls_number_parameters 105
_refine_ls_number_restraints 69
_refine_ls_R_Fsqd_factor 0.198
_refine_ls_shift/su_max 0.0
_cod_data_source_file b609138e.txt
_cod_depositor_comments
;
The following automatic conversions were performed:
'_geom_bond_publ_flag' value 'N' changed to 'n' according to
'/home/saulius/struct/CIF-dictionaries/cif_core.dic' dictionary named
'cif_core.dic' version 2.4.1 from 2010-06-29 (34
times).

'_geom_angle_publ_flag' value 'N' changed to 'n' according to
'/home/saulius/struct/CIF-dictionaries/cif_core.dic' dictionary named
'cif_core.dic' version 2.4.1 from 2010-06-29 (45 times).

Automatic conversion script
Id: cif_fix_enum 1527 2010-12-29 10:47:43Z saulius 
;
_cod_database_code 7101471

loop_
_symmetry_equiv_pos_site_id
_symmetry_equiv_pos_as_xyz
1 +x,+y,+z
2 -x,+y+1/2,-z+1/2
-1 -x,-y,-z
-2 +x,-y+1/2,+z+1/2

loop_
_atom_site_label
_atom_site_fract_x
_atom_site_fract_y
_atom_site_fract_z
_atom_site_occupancy
_atom_site_symmetry_multiplicity
_atom_site_U_iso_or_equiv
N1 0.5177(12) 0.7552(27) 0.0857(14) 1.0 4 0.013(22)
H1 0.4539(0) 0.8117(0) 0.0435(0) 1.0 4 0.05(0)
C1 0.5295(12) 0.5752(35) 0.1617(21) 1.0 4 0.014(26)
O1 0.4476(15) 0.4728(26) 0.1801(15) 1.0 4 0.022(11)
C2 0.6441(14) 0.5131(20) 0.2066(14) 1.0 4 0.044(11)
H2A 0.6587(22) 0.3443(21) 0.181(4) 1.0 4 0.05(0)
H2B 0.6624(21) 0.528(6) 0.3016(14) 1.0 4 0.05(0)
C3 0.7141(11) 0.6679(20) 0.1541(10) 1.0 4 0.044(11)
C4 0.6311(12) 0.8327(23) 0.0893(13) 1.0 4 0.014(26)
O4 0.6561(17) 0.9778(23) 0.0263(11) 1.0 4 0.022(11)
C5 0.7699(15) 0.5531(28) 0.0604(9) 1.0 4 0.023(19)
H5A 0.7073(19) 0.463(5) -0.0011(16) 1.0 4 0.05(0)
H5B 0.8083(25) 0.677(4) 0.0133(24) 1.0 4 0.05(0)
C6 0.8585(18) 0.3920(28) 0.1203(10) 1.0 4 0.023(19)
H6A 0.8235(32) 0.286(6) 0.1800(28) 1.0 4 0.05(0)
H6B 0.9285(23) 0.484(5) 0.1693(28) 1.0 4 0.05(0)
C7 0.8975(23) 0.2506(23) 0.0283(13) 1.0 4 0.023(19)
H7A 0.842(7) 0.267(22) -0.052(4) 1.0 4 0.05(0)
H7B 0.977(6) 0.302(16) 0.018(11) 1.0 4 0.05(0)
H7C 0.901(12) 0.084(5) 0.055(10) 1.0 4 0.05(0)
C8 0.7993(15) 0.7892(31) 0.2477(14) 1.0 4 0.035(36)
H8A 0.7572(30) 0.898(20) 0.295(8) 1.0 4 0.05(0)
H8B 0.844(10) 0.673(5) 0.306(8) 1.0 4 0.05(0)
H8C 0.855(9) 0.880(21) 0.2064(34) 1.0 4 0.05(0)

loop_
_atom_type_symbol
_atom_type_description
_atom_type_scat_dispersion_real
_atom_type_scat_dispersion_imag
_atom_type_scat_source
C C 0.0033 0.0016 'International Tables Vol C Tables 4.2.6.8 and 6.1.1.4'
O O 0.0106 0.0060 'International Tables Vol C Tables 4.2.6.8 and 6.1.1.4'
N N 0.0061 0.0033 'International Tables Vol C Tables 4.2.6.8 and 6.1.1.4'
H H 0.0000 0.0000 'International Tables Vol C Tables 4.2.6.8 and 6.1.1.4'

loop_
_audit_conform.dict_name
_audit_conform.dict_location
cif_core.dic ftp://ftp.iucr.org/pub/cif_core.dic
cif_pd.dic ftp://ftp.iucr.org/pub/cif_pd.dic

loop_
_geom_angle_atom_site_label_1
_geom_angle_atom_site_label_2
_geom_angle_atom_site_label_3
_geom_angle
_geom_angle_site_symmetry_1
_geom_angle_site_symmetry_3
_geom_angle_publ_flag
C1 N1 C4 104.5(13) 1_555 1_555 n
C1 N1 H1 127.00 1_555 1_555 n
C4 N1 H1 127.00 1_555 1_555 n
C2 C1 N1 113.9(15) 1_555 1_555 n
C2 C1 O1 125(2) 1_555 1_555 n
N1 C1 O1 120.7(17) 1_555 1_555 n
C1 C2 C3 106.7(13) 1_555 1_555 n
C1 C2 H2A 110(2) 1_555 1_555 n
C1 C2 H2B 110(2) 1_555 1_555 n
C3 C2 H2A 110(2) 1_555 1_555 n
C3 C2 H2B 110(2) 1_555 1_555 n
H2A C2 H2B 110(3) 1_555 1_555 n
C2 C3 C4 103.6(12) 1_555 1_555 n
C2 C3 C8 112.2(11) 1_555 1_555 n
C2 C3 C5 111.9(11) 1_555 1_555 n
C4 C3 C8 109.8(11) 1_555 1_555 n
C4 C3 C5 106.8(10) 1_555 1_555 n
C8 C3 C5 112.2(12) 1_555 1_555 n
C3 C4 N1 110.2(12) 1_555 1_555 n
C3 C4 O4 123.4(15) 1_555 1_555 n
N1 C4 O4 124.2(16) 1_555 1_555 n
C3 C5 C6 109.6(9) 1_555 1_555 n
C3 C5 H5B 110(2) 1_555 1_555 n
C3 C5 H5A 109.5(19) 1_555 1_555 n
C6 C5 H5B 110(2) 1_555 1_555 n
C6 C5 H5A 109(2) 1_555 1_555 n
H5B C5 H5A 109(2) 1_555 1_555 n
C5 C6 C7 109.4(11) 1_555 1_555 n
C5 C6 H6A 110(3) 1_555 1_555 n
C5 C6 H6B 110(2) 1_555 1_555 n
C7 C6 H6A 110(2) 1_555 1_555 n
C7 C6 H6B 109(2) 1_555 1_555 n
H6A C6 H6B 110(3) 1_555 1_555 n
C6 C7 H7C 109(6) 1_555 1_555 n
C6 C7 H7A 109(6) 1_555 1_555 n
C6 C7 H7B 110(6) 1_555 1_555 n
H7C C7 H7A 110(9) 1_555 1_555 n
H7C C7 H7B 110(10) 1_555 1_555 n
H7A C7 H7B 109(8) 1_555 1_555 n
C3 C8 H8A 110(4) 1_555 1_555 n
C3 C8 H8B 110(4) 1_555 1_555 n
C3 C8 H8C 109(3) 1_555 1_555 n
H8A C8 H8B 109(7) 1_555 1_555 n
H8A C8 H8C 109(8) 1_555 1_555 n
H8B C8 H8C 110(8) 1_555 1_555 n

loop_
_geom_bond_atom_site_label_1
_geom_bond_atom_site_label_2
_geom_bond_distance
_geom_bond_site_symmetry_2
_geom_bond_publ_flag
N1 C1 1.40(3) 1_555 n
N1 H1 0.91 1_555 n
C1 C2 1.46(2) 1_555 n
C1 O1 1.23(3) 1_555 n
C2 C3 1.48(2) 1_555 n
C2 H2A 1.09(2) 1_555 n
C2 H2B 1.09(2) 1_555 n
H2A H2B 1.79(4) 1_555 n
C3 C4 1.524(19) 1_555 n
C3 C8 1.55(2) 1_555 n
C3 C5 1.56(2) 1_555 n
C4 N1 1.47(2) 1_555 n
C4 O4 1.223(19) 1_555 n
O4 H1 1.92544(13) -1_675 n
C5 C6 1.53(3) 1_555 n
C5 H5B 1.09(3) 1_555 n
C5 H5A 1.09(3) 1_555 n
H5A H5B 1.78(4) 1_555 n
C6 C7 1.52(2) 1_555 n
C6 H6A 1.09(4) 1_555 n
C6 H6B 1.10(4) 1_555 n
H6A H6B 1.79(5) 1_555 n
C7 H7C 1.06(5) 1_555 n
C7 H7A 1.06(6) 1_555 n
C7 H7B 1.05(8) 1_555 n
H7A H7C 1.74(13) 1_555 n
H7A H7B 1.72(12) 1_555 n
H7B H7C 1.72(13) 1_555 n
C8 H8A 1.07(10) 1_555 n
C8 H8B 1.06(9) 1_555 n
C8 H8C 1.07(11) 1_555 n
H8A H8B 1.73(13) 1_555 n
H8A H8C 1.74(11) 1_555 n
H8B H8C 1.74(12) 1_555 n

loop_
_geom_hbond_atom_site_label_D
_geom_hbond_atom_site_label_H
_geom_hbond_atom_site_label_A
_geom_hbond_site_symmetry_A
_geom_hbond_distance_DH
_geom_hbond_distance_HA
_geom_hbond_distance_DA
_geom_hbond_angle_DHA
N1 H1 O4 3_675 0.91 1.93 2.80(1) 161(1)
C8 H8A O1 2_655 1.07(8) 2.63(5) 3.49(3) 138(1)
C5 H5A O1 3_665 1.09(3) 2.58(3) 3.49(1) 141(1)
